data_4121022
loop_
_publ_author_name
'Yang Yang'
'Xiao-Li Pei'
'Quan-Ming Wang'

_publ_section_title
;
 Postclustering Dynamic Covalent Modification for Chirality Control and
 Chiral Sensing
;
_journal_name_full 'Journal of the American Chemical Society'
_journal_page_first 16184
_journal_page_last 16191
_journal_paper_doi 10.1021/ja4075419
_journal_volume 135
_journal_year 2013
_chemical_formula_sum 'C157 H138 Ag2 Au6 B4 F16 N12 P6'
_chemical_formula_weight 4123.39
_chemical_name_systematic
; 
 ? 
;
_space_group_IT_number 155
_symmetry_cell_setting trigonal
_symmetry_space_group_name_Hall 'R 3 2"'
_symmetry_space_group_name_H-M 'R 3 2 :H'
_atom_sites_solution_hydrogens geom
_atom_sites_solution_primary direct
_atom_sites_solution_secondary difmap
_audit_creation_method SHELXL-97
_cell_angle_alpha 90.00
_cell_angle_beta 90.00
_cell_angle_gamma 120.00
_cell_formula_units_Z 6
_cell_length_a 21.5456(7)
_cell_length_b 21.5456(7)
_cell_length_c 68.438(2)
_cell_measurement_reflns_used 9982
_cell_measurement_temperature 100(2)
_cell_volume 27513.5(15)
_computing_structure_refinement 'SHELXL-97 (Sheldrick, 1997)'
_computing_structure_solution 'SHELXS-97 (Sheldrick, 1990)'
_diffrn_ambient_temperature 100(2)
_diffrn_measured_fraction_theta_full 0.978
_diffrn_measured_fraction_theta_max 0.978
_diffrn_measurement_device_type 'SuperNova, Dual, Cu at zero, Atlas'
_diffrn_radiation_monochromator mirror
_diffrn_radiation_source 'SuperNova (Cu) x-ray Source'
_diffrn_radiation_type CuK\a
_diffrn_radiation_wavelength 1.54178
_diffrn_reflns_av_R_equivalents 0.0534
_diffrn_reflns_av_sigmaI/netI 0.0527
_diffrn_reflns_limit_h_max 25
_diffrn_reflns_limit_h_min -23
_diffrn_reflns_limit_k_max 25
_diffrn_reflns_limit_k_min -26
_diffrn_reflns_limit_l_max 80
_diffrn_reflns_limit_l_min -83
_diffrn_reflns_number 32892
_diffrn_reflns_theta_full 71.19
_diffrn_reflns_theta_max 71.19
_diffrn_reflns_theta_min 3.50
_exptl_absorpt_coefficient_mu 11.460
_exptl_absorpt_correction_T_max 0.3401
_exptl_absorpt_correction_T_min 0.1304
_exptl_absorpt_correction_type multi-scan
_exptl_absorpt_process_details
;
CrysAlisPro, Agilent Technologies,
Version 1.171.36.20 (release 27-06-2012 CrysAlis171 .NET)
(compiled Jul 11 2012,15:38:31)
empirical absorption correction using spherical harmonics,
 implemented in SCALE3 ABSPACK scaling algorithm.
;
_exptl_crystal_colour RED
_exptl_crystal_density_diffrn 1.493
_exptl_crystal_description Block-like
_exptl_crystal_F_000 11916
_exptl_crystal_size_max 0.30
_exptl_crystal_size_mid 0.25
_exptl_crystal_size_min 0.12
_refine_diff_density_max 2.675
_refine_diff_density_min -2.052
_refine_diff_density_rms 0.254
_refine_ls_abs_structure_details 'Flack H D (1983), Acta Cryst. A39, 876-881'
_refine_ls_abs_structure_Flack -0.02(3)
_refine_ls_extinction_method none
_refine_ls_goodness_of_fit_ref 1.117
_refine_ls_hydrogen_treatment mixed
_refine_ls_matrix_type full
_refine_ls_number_parameters 560
_refine_ls_number_reflns 11120
_refine_ls_number_restraints 93
_refine_ls_restrained_S_all 1.114
_refine_ls_R_factor_all 0.1391
_refine_ls_R_factor_gt 0.0840
_refine_ls_shift/su_max 0.003
_refine_ls_shift/su_mean 0.000
_refine_ls_structure_factor_coef Fsqd
_refine_ls_weighting_details 'calc w=1/[\s^2^(Fo^2^)+(0.1099P)^2^+1674.5601P] where P=(Fo^2^+2Fc^2^)/3'
_refine_ls_weighting_scheme calc
_refine_ls_wR_factor_gt 0.2254
_refine_ls_wR_factor_ref 0.2796
_reflns_number_gt 7337
_reflns_number_total 11120
_reflns_threshold_expression >2sigma(I)
_cod_data_source_file ja4075419_si_002_4.cif
_cod_data_source_block 4a
_cod_original_cell_volume 27513.4(15)
_cod_original_sg_symbol_H-M 'R 3 2'
_cod_database_code 4121022

loop_
_symmetry_equiv_pos_as_xyz
'x, y, z'
'-y, x-y, z'
'-x+y, -x, z'
'y, x, -z'
'x-y, -y, -z'
'-x, -x+y, -z'
'x+2/3, y+1/3, z+1/3'
'-y+2/3, x-y+1/3, z+1/3'
'-x+y+2/3, -x+1/3, z+1/3'
'y+2/3, x+1/3, -z+1/3'
'x-y+2/3, -y+1/3, -z+1/3'
'-x+2/3, -x+y+1/3, -z+1/3'
'x+1/3, y+2/3, z+2/3'
'-y+1/3, x-y+2/3, z+2/3'
'-x+y+1/3, -x+2/3, z+2/3'
'y+1/3, x+2/3, -z+2/3'
'x-y+1/3, -y+2/3, -z+2/3'
'-x+1/3, -x+y+2/3, -z+2/3'

loop_
_atom_site_label
_atom_site_type_symbol
_atom_site_fract_x
_atom_site_fract_y
_atom_site_fract_z
_atom_site_U_iso_or_equiv
_atom_site_adp_type
_atom_site_occupancy
_atom_site_symmetry_multiplicity
_atom_site_calc_flag
_atom_site_refinement_flags
Au1 Au 0.34617(6) 0.75001(6) 0.867563(11) 0.0668(3) Uani 1 1 d .
Au2 Au 0.35872(6) 0.75433(6) 0.907464(11) 0.0681(3) Uani 1 1 d .
Ag1 Ag 0.3333 0.6667 0.83340(4) 0.0686(9) Uani 1 3 d S
Ag2 Ag 0.3333 0.6667 0.94211(4) 0.0763(10) Uani 1 3 d S
P1 P 0.3902(4) 0.8464(4) 0.92853(8) 0.0705(18) Uani 1 1 d .
P2 P 0.3549(5) 0.8327(4) 0.84572(8) 0.0729(19) Uani 1 1 d .
B1 B 0.5902(11) 0.8768(11) 0.8937(3) 0.13(2) Uani 1 1 d D
B2 B 0.3333 0.6667 0.0185(7) 0.35(13) Uiso 1 3 d SD
F1 F 0.5695(11) 0.8892(12) 0.9120(2) 0.138(8) Uani 1 1 d D
F2 F 0.6198(10) 0.9385(8) 0.8832(2) 0.114(7) Uani 1 1 d D
F3 F 0.6386(8) 0.8548(9) 0.89715(19) 0.090(5) Uani 1 1 d D
F4 F 0.5292(8) 0.8244(8) 0.8849(2) 0.105(6) Uani 1 1 d D
F5 F 0.4021(5) 0.710(2) 0.0250(6) 0.262(19) Uiso 1 1 d D
F6 F 0.3333 0.6667 -0.0015(6) 0.44(7) Uiso 1 3 d SD
C100 C 0.3333 0.6667 0.8873(5) 0.053(8) Uiso 1 3 d S
C110 C 0.4383(15) 0.9333(17) 0.9170(3) 0.076(8) Uani 1 1 d .
C111 C 0.4688(15) 0.9378(17) 0.8990(4) 0.077(8) Uani 1 1 d .
H11C H 0.4648 0.8968 0.8932 0.093 Uiso 1 1 calc R
C112 C 0.5054(18) 1.0033(18) 0.8893(4) 0.081(8) Uani 1 1 d .
H11D H 0.5246 1.0055 0.8770 0.097 Uiso 1 1 calc R
C113 C 0.5136(17) 1.0649(19) 0.8977(4) 0.090(9) Uani 1 1 d .
H11A H 0.5392 1.1087 0.8913 0.108 Uiso 1 1 calc R
C114 C 0.482(2) 1.061(2) 0.9166(5) 0.101(10) Uani 1 1 d .
H11E H 0.4874 1.1019 0.9225 0.121 Uiso 1 1 calc R
C115 C 0.4420(10) 0.9924(9) 0.92619(19) 0.082(8) Uani 1 1 d .
H11B H 0.4194 0.9881 0.9381 0.098 Uiso 1 1 calc R
C120 C 0.3180(10) 0.8488(9) 0.94257(19) 0.063(6) Uani 1 1 d R
C121 C 0.2515(10) 0.8167(9) 0.93342(19) 0.085(9) Uani 1 1 d R
H12C H 0.2454 0.7947 0.9213 0.102 Uiso 1 1 d R
C122 C 0.1953(19) 0.8171(17) 0.9417(4) 0.088(9) Uani 1 1 d .
H12A H 0.1515 0.7972 0.9353 0.106 Uiso 1 1 calc R
C123 C 0.204(2) 0.8481(18) 0.9605(4) 0.097(11) Uani 1 1 d .
H12B H 0.1651 0.8474 0.9667 0.116 Uiso 1 1 calc R
C124 C 0.270(2) 0.8795(18) 0.9694(4) 0.089(9) Uani 1 1 d .
H12D H 0.2769 0.9018 0.9815 0.107 Uiso 1 1 calc R
C125 C 0.3261(19) 0.8777(18) 0.9604(3) 0.086(9) Uani 1 1 d .
H12E H 0.3700 0.8967 0.9668 0.103 Uiso 1 1 calc R
C130 C 0.4436(12) 0.8416(16) 0.9483(3) 0.065(5) Uani 1 1 d U
C131 C 0.5051(17) 0.9047(18) 0.9567(4) 0.082(7) Uani 1 1 d U
H13J H 0.5222 0.9505 0.9516 0.098 Uiso 1 1 calc R
C132 C 0.5363(17) 0.8922(19) 0.9727(4) 0.084(7) Uani 1 1 d U
H13A H 0.5761 0.9314 0.9782 0.101 Uiso 1 1 calc R
C133 C 0.5150(14) 0.8306(17) 0.9807(3) 0.068(5) Uani 1 1 d U
C134 C 0.4548(15) 0.7714(17) 0.9714(3) 0.076(6) Uani 1 1 d U
H13D H 0.4380 0.7263 0.9769 0.092 Uiso 1 1 calc R
C135 C 0.5483(17) 0.818(2) 0.9970(3) 0.084(8) Uani 1 1 d U
H13E H 0.5278 0.7719 1.0020 0.101 Uiso 1 1 calc R
C140 C 0.706(3) 0.865(4) 1.0203(5) 0.187(19) Uani 1 1 d U
H14H H 0.7085 0.8397 1.0091 0.281 Uiso 1 1 calc R
H14I H 0.7136 0.8454 1.0320 0.281 Uiso 1 1 calc R
H14M H 0.7423 0.9149 1.0193 0.281 Uiso 1 1 calc R
C141 C 0.6377(8) 0.8595(8) 1.02104(15) 0.18(2) Uani 1 1 d U
H14B H 0.6086 0.8074 1.0225 0.216 Uiso 1 1 calc R
C142 C 0.6194(8) 0.8812(8) 1.04054(15) 0.100(11) Uani 1 1 d R
C143 C 0.6685(8) 0.9520(8) 1.04510(15) 0.143(18) Uani 1 1 d R
H14A H 0.7079 0.9784 1.0370 0.172 Uiso 1 1 calc R
C144 C 0.6589(8) 0.9833(8) 1.06172(15) 0.130(16) Uani 1 1 d R
H14F H 0.6918 1.0307 1.0648 0.156 Uiso 1 1 d R
C145 C 0.6001(8) 0.9438(8) 1.07378(15) 0.103(11) Uani 1 1 d R
H14J H 0.5937 0.9648 1.0849 0.123 Uiso 1 1 d R
C146 C 0.5509(8) 0.8730(8) 1.06921(15) 0.129(14) Uani 1 1 d R
H14E H 0.5116 0.8466 1.0773 0.155 Uiso 1 1 d R
C147 C 0.5605(8) 0.8417(8) 1.05260(15) 0.14(2) Uani 1 1 d R
H14G H 0.5276 0.7943 1.0496 0.173 Uiso 1 1 d R
C210 C 0.3410(8) 0.9014(8) 0.85651(15) 0.073(7) Uani 1 1 d R
C211 C 0.3798(8) 0.9735(8) 0.85058(15) 0.080(8) Uani 1 1 d R
H21C H 0.4121 0.9877 0.8403 0.096 Uiso 1 1 d R
C212 C 0.3703(19) 1.0250(16) 0.8608(4) 0.091(10) Uani 1 1 d .
H21B H 0.3932 1.0722 0.8564 0.109 Uiso 1 1 calc R
C213 C 0.3280(18) 1.0065(19) 0.8769(4) 0.086(9) Uani 1 1 d .
H21E H 0.3221 1.0403 0.8838 0.103 Uiso 1 1 calc R
C214 C 0.2931(19) 0.934(2) 0.8828(5) 0.100(11) Uani 1 1 d .
H21A H 0.2657 0.9215 0.8941 0.120 Uiso 1 1 calc R
C215 C 0.2963(14) 0.8812(18) 0.8736(5) 0.086(9) Uani 1 1 d .
H21D H 0.2710 0.8340 0.8779 0.103 Uiso 1 1 calc R
C220 C 0.4412(12) 0.8822(14) 0.8321(3) 0.059(6) Uani 1 1 d .
C221 C 0.4959(18) 0.880(2) 0.8415(3) 0.100(11) Uani 1 1 d .
H22C H 0.4887 0.8549 0.8531 0.120 Uiso 1 1 calc R
C222 C 0.566(2) 0.920(2) 0.8325(5) 0.110(12) Uani 1 1 d .
H22B H 0.6072 0.9243 0.8384 0.133 Uiso 1 1 calc R
C223 C 0.569(3) 0.952(2) 0.8140(5) 0.130(16) Uani 1 1 d .
H22E H 0.6129 0.9774 0.8078 0.156 Uiso 1 1 calc R
C224 C 0.510(2) 0.946(2) 0.8048(4) 0.101(11) Uani 1 1 d .
H22D H 0.5139 0.9672 0.7927 0.122 Uiso 1 1 calc R
C225 C 0.447(2) 0.9092(18) 0.8139(3) 0.094(10) Uani 1 1 d .
H22A H 0.4062 0.9018 0.8075 0.112 Uiso 1 1 calc R
C230 C 0.2895(10) 0.7925(9) 0.82665(18) 0.082(9) Uani 1 1 d G
C231 C 0.2486(12) 0.8191(10) 0.8184(3) 0.099(12) Uani 1 1 d G
H23C H 0.2486 0.8585 0.8240 0.119 Uiso 1 1 calc R
C232 C 0.2075(12) 0.7870(11) 0.8019(3) 0.125(16) Uani 1 1 d G
H12J H 0.1801 0.8048 0.7964 0.150 Uiso 1 1 calc R
C233 C 0.2075(11) 0.7281(10) 0.7935(2) 0.089(10) Uani 1 1 d G
C234 C 0.2484(10) 0.7015(8) 0.80175(19) 0.095(10) Uani 1 1 d G
H23A H 0.2484 0.6621 0.7962 0.113 Uiso 1 1 calc R
C235 C 0.173(2) 0.6989(17) 0.7758(4) 0.099(12) Uani 1 1 d .
H23B H 0.1385 0.7101 0.7716 0.118 Uiso 1 1 calc R
C240 C 0.188(3) 0.665(2) 0.7298(5) 0.16(2) Uani 1 1 d .
H24G H 0.1620 0.6448 0.7180 0.238 Uiso 1 1 calc R
H24H H 0.2315 0.6626 0.7297 0.238 Uiso 1 1 calc R
H24I H 0.2001 0.7143 0.7308 0.238 Uiso 1 1 calc R
C241 C 0.145(3) 0.6259(19) 0.7463(4) 0.119(14) Uani 1 1 d .
H24A H 0.1042 0.6337 0.7462 0.143 Uiso 1 1 calc R
C242 C 0.1140(18) 0.5469(18) 0.7464(3) 0.086(9) Uani 1 1 d .
C243 C 0.042(2) 0.502(2) 0.7417(4) 0.110(12) Uani 1 1 d .
H24B H 0.0109 0.5201 0.7403 0.132 Uiso 1 1 calc R
C244 C 0.017(2) 0.431(2) 0.7391(5) 0.109(12) Uani 1 1 d .
H24E H -0.0307 0.3994 0.7365 0.131 Uiso 1 1 calc R
C245 C 0.065(2) 0.4056(18) 0.7405(4) 0.094(9) Uani 1 1 d U
H24F H 0.0488 0.3582 0.7371 0.112 Uiso 1 1 calc R
C246 C 0.1359(19) 0.4481(17) 0.7468(4) 0.087(7) Uani 1 1 d U
H24C H 0.1651 0.4283 0.7488 0.104 Uiso 1 1 calc R
C247 C 0.161(2) 0.5185(18) 0.7498(4) 0.091(8) Uani 1 1 d U
H24D H 0.2075 0.5483 0.7539 0.109 Uiso 1 1 calc R
N1 N 0.4213(10) 0.7752(12) 0.9557(2) 0.061(4) Uani 1 1 d U
N2 N 0.2895(8) 0.7336(8) 0.81830(17) 0.062(5) Uani 1 1 d G
N3 N 0.6049(14) 0.867(2) 1.0050(3) 0.115(11) Uani 1 1 d U
N4 N 0.1848(17) 0.6589(13) 0.7655(3) 0.101(9) Uani 1 1 d .

loop_
_atom_site_aniso_label
_atom_site_aniso_U_11
_atom_site_aniso_U_22
_atom_site_aniso_U_33
_atom_site_aniso_U_23
_atom_site_aniso_U_13
_atom_site_aniso_U_12
Au1 0.0937(8) 0.0853(7) 0.0242(4) -0.0028(4) -0.0060(4) 0.0469(6)
Au2 0.0970(8) 0.0851(7) 0.0236(4) -0.0025(4) -0.0051(4) 0.0467(6)
Ag1 0.0905(14) 0.0905(14) 0.0247(11) 0.000 0.000 0.0453(7)
Ag2 0.1006(16) 0.1006(16) 0.0279(12) 0.000 0.000 0.0503(8)
P1 0.095(5) 0.089(5) 0.030(2) 0.003(3) -0.007(3) 0.048(4)
P2 0.109(6) 0.089(5) 0.032(3) -0.007(3) -0.011(3) 0.058(4)
B1 0.09(3) 0.07(3) 0.22(6) 0.03(3) 0.06(4) 0.04(2)
F1 0.18(2) 0.18(2) 0.078(13) 0.005(14) 0.035(14) 0.11(2)
F2 0.122(15) 0.109(15) 0.074(12) 0.024(10) 0.017(11) 0.029(12)
F3 0.092(11) 0.131(14) 0.041(7) -0.006(8) 0.006(7) 0.051(11)
F4 0.098(13) 0.097(13) 0.104(13) -0.002(11) -0.022(10) 0.036(11)
C110 0.072(17) 0.11(2) 0.040(12) 0.006(13) -0.024(11) 0.043(16)
C111 0.071(17) 0.11(2) 0.066(15) -0.022(15) -0.032(14) 0.055(17)
C112 0.10(2) 0.10(2) 0.053(14) 0.003(15) -0.009(15) 0.055(19)
C113 0.09(2) 0.10(2) 0.072(18) 0.017(16) -0.001(16) 0.041(18)
C114 0.12(3) 0.10(2) 0.09(2) -0.015(19) -0.01(2) 0.07(2)
C115 0.10(2) 0.09(2) 0.057(15) 0.003(14) -0.015(15) 0.043(18)
C120 0.080(17) 0.090(18) 0.047(12) 0.006(12) -0.004(12) 0.062(15)
C121 0.14(3) 0.09(2) 0.017(9) 0.026(11) 0.024(13) 0.05(2)
C122 0.12(3) 0.09(2) 0.047(13) 0.030(14) 0.028(16) 0.045(19)
C123 0.14(3) 0.10(2) 0.076(19) -0.006(17) 0.03(2) 0.09(2)
C124 0.12(3) 0.09(2) 0.058(16) -0.009(15) -0.007(18) 0.06(2)
C125 0.11(2) 0.12(3) 0.034(12) -0.009(14) 0.002(14) 0.06(2)
C130 0.050(11) 0.109(14) 0.039(10) 0.016(9) 0.013(7) 0.043(10)
C131 0.101(16) 0.102(12) 0.038(11) -0.005(10) -0.008(10) 0.047(11)
C132 0.097(16) 0.121(13) 0.039(11) -0.011(11) -0.013(10) 0.058(13)
C133 0.077(12) 0.120(15) 0.040(10) -0.014(9) -0.005(8) 0.073(12)
C134 0.085(14) 0.127(14) 0.018(8) 0.014(9) 0.004(8) 0.053(11)
C135 0.093(17) 0.14(3) 0.034(12) -0.003(13) 0.002(10) 0.069(17)
C140 0.17(3) 0.39(6) 0.061(17) 0.00(3) -0.04(2) 0.18(4)
C141 0.19(3) 0.38(6) 0.046(15) -0.05(2) -0.047(17) 0.20(4)
C142 0.11(2) 0.16(4) 0.062(17) 0.00(2) -0.007(17) 0.09(3)
C143 0.14(4) 0.11(3) 0.17(4) 0.01(3) -0.05(3) 0.05(3)
C144 0.17(4) 0.13(4) 0.12(3) -0.02(3) -0.05(3) 0.10(3)
C145 0.12(3) 0.10(3) 0.09(2) -0.02(2) -0.01(2) 0.06(2)
C146 0.14(4) 0.16(4) 0.11(3) -0.01(3) 0.00(3) 0.09(3)
C147 0.12(3) 0.24(5) 0.10(3) -0.10(3) -0.04(2) 0.11(4)
C210 0.09(2) 0.10(2) 0.030(11) -0.013(12) -0.013(12) 0.048(17)
C211 0.12(2) 0.080(19) 0.031(11) 0.000(12) -0.003(13) 0.041(18)
C212 0.13(3) 0.074(18) 0.050(14) 0.005(13) -0.032(17) 0.040(19)
C213 0.10(2) 0.10(2) 0.050(15) -0.029(15) -0.031(15) 0.05(2)
C214 0.10(2) 0.13(3) 0.07(2) -0.04(2) 0.001(17) 0.05(2)
C215 0.049(15) 0.10(2) 0.09(2) 0.011(18) -0.001(14) 0.022(15)
C220 0.049(13) 0.084(16) 0.037(10) -0.008(10) -0.009(9) 0.029(12)
C221 0.11(2) 0.17(3) 0.023(11) -0.016(14) 0.008(13) 0.07(2)
C222 0.10(2) 0.17(4) 0.08(2) 0.01(2) 0.009(19) 0.08(3)
C223 0.15(4) 0.17(4) 0.048(17) 0.01(2) 0.03(2) 0.06(3)
C224 0.13(3) 0.12(3) 0.040(14) 0.017(16) 0.017(18) 0.06(3)
C225 0.13(3) 0.11(2) 0.039(12) -0.007(14) -0.013(16) 0.05(2)
C230 0.16(3) 0.11(2) 0.027(10) -0.015(12) -0.006(13) 0.11(2)
C231 0.14(3) 0.09(2) 0.10(2) -0.048(18) -0.08(2) 0.08(2)
C232 0.22(5) 0.12(3) 0.066(18) -0.03(2) -0.06(3) 0.11(3)
C233 0.12(2) 0.072(18) 0.041(13) -0.018(12) -0.035(15) 0.023(17)
C234 0.16(3) 0.11(2) 0.026(10) 0.001(12) -0.025(14) 0.08(2)
C235 0.18(4) 0.08(2) 0.050(14) -0.011(14) -0.047(18) 0.07(2)
C240 0.22(5) 0.10(3) 0.062(18) 0.009(19) -0.05(3) 0.01(3)
C241 0.19(4) 0.10(3) 0.050(16) -0.008(16) -0.04(2) 0.06(3)
C242 0.10(2) 0.10(2) 0.042(12) -0.022(14) -0.028(13) 0.038(19)
C243 0.16(4) 0.10(3) 0.070(19) -0.016(18) -0.04(2) 0.07(3)
C244 0.11(3) 0.12(3) 0.08(2) -0.01(2) -0.04(2) 0.05(2)
C245 0.13(2) 0.083(16) 0.073(17) -0.007(14) -0.017(17) 0.055(15)
C246 0.107(17) 0.090(14) 0.077(16) -0.008(13) 0.001(14) 0.061(15)
C247 0.11(2) 0.092(14) 0.072(17) -0.019(15) -0.007(15) 0.055(15)
N1 0.069(10) 0.101(11) 0.012(6) -0.003(7) 0.001(6) 0.043(9)
N2 0.062(11) 0.092(15) 0.033(8) -0.005(9) -0.012(8) 0.039(11)
N3 0.085(15) 0.21(3) 0.044(11) -0.003(16) -0.017(10) 0.069(17)
N4 0.18(3) 0.072(15) 0.044(11) -0.001(11) -0.047(14) 0.056(17)

loop_
_atom_type_symbol
_atom_type_description
_atom_type_scat_dispersion_real
_atom_type_scat_dispersion_imag
_atom_type_scat_source
C C 0.0181 0.0091 'International Tables Vol C Tables 4.2.6.8 and 6.1.1.4'
H H 0.0000 0.0000 'International Tables Vol C Tables 4.2.6.8 and 6.1.1.4'
B B 0.0090 0.0039 'International Tables Vol C Tables 4.2.6.8 and 6.1.1.4'
N N 0.0311 0.0180 'International Tables Vol C Tables 4.2.6.8 and 6.1.1.4'
F F 0.0727 0.0534 'International Tables Vol C Tables 4.2.6.8 and 6.1.1.4'
P P 0.2955 0.4335 'International Tables Vol C Tables 4.2.6.8 and 6.1.1.4'
Ag Ag 0.1306 4.2820 'International Tables Vol C Tables 4.2.6.8 and 6.1.1.4'
Au Au -4.4197 7.2980 'International Tables Vol C Tables 4.2.6.8 and 6.1.1.4'

loop_
_geom_angle_atom_site_label_1
_geom_angle_atom_site_label_2
_geom_angle_atom_site_label_3
_geom_angle
_geom_angle_site_symmetry_1
_geom_angle_site_symmetry_3
C100 Au1 P2 176.8(6) . .
C100 Au1 Au2 51.1(7) . .
P2 Au1 Au2 131.60(17) . .
C100 Au1 Ag1 93.3(7) . .
P2 Au1 Ag1 84.20(17) . .
Au2 Au1 Ag1 143.92(6) . .
C100 Au1 Au1 47.6(5) . 2_665
P2 Au1 Au1 129.2(2) . 2_665
Au2 Au1 Au1 92.34(3) . 2_665
Ag1 Au1 Au1 59.72(3) . 2_665
C100 Au1 Au1 47.6(5) . 3_565
P2 Au1 Au1 131.81(19) . 3_565
Au2 Au1 Au1 87.36(3) . 3_565
Ag1 Au1 Au1 59.72(3) . 3_565
Au1 Au1 Au1 60.0 2_665 3_565
C100 Au2 P1 177.4(3) . .
C100 Au2 Au1 50.3(7) . .
P1 Au2 Au1 130.19(17) . .
C100 Au2 Ag2 93.9(7) . .
P1 Au2 Ag2 85.77(16) . .
Au1 Au2 Ag2 143.81(6) . .
C100 Au2 Au2 47.9(5) . 3_565
P1 Au2 Au2 130.10(18) . 3_565
Au1 Au2 Au2 92.01(3) . 3_565
Ag2 Au2 Au2 59.92(3) . 3_565
C100 Au2 Au2 47.9(5) . 2_665
P1 Au2 Au2 133.56(19) . 2_665
Au1 Au2 Au2 87.07(4) . 2_665
Ag2 Au2 Au2 59.92(3) . 2_665
Au2 Au2 Au2 60.000(1) 3_565 2_665
N2 Ag1 N2 101.8(13) . 2_665
N2 Ag1 N2 101.8(10) . 3_565
N2 Ag1 N2 101.8(10) 2_665 3_565
N2 Ag1 Au1 85.2(3) . .
N2 Ag1 Au1 145.0(8) 2_665 .
N2 Ag1 Au1 110.4(11) 3_565 .
N2 Ag1 Au1 110.4(4) . 2_665
N2 Ag1 Au1 85.2(9) 2_665 2_665
N2 Ag1 Au1 145.0(10) 3_565 2_665
Au1 Ag1 Au1 60.56(6) . 2_665
N2 Ag1 Au1 145.0(3) . 3_565
N2 Ag1 Au1 110.4(14) 2_665 3_565
N2 Ag1 Au1 85.2(10) 3_565 3_565
Au1 Ag1 Au1 60.56(6) . 3_565
Au1 Ag1 Au1 60.56(6) 2_665 3_565
N1 Ag2 N1 105.3(4) 2_665 .
N1 Ag2 N1 105.3(4) 2_665 3_565
N1 Ag2 N1 105.3(4) . 3_565
N1 Ag2 Au2 107.0(4) 2_665 .
N1 Ag2 Au2 83.1(4) . .
N1 Ag2 Au2 143.0(4) 3_565 .
N1 Ag2 Au2 83.1(4) 2_665 2_665
N1 Ag2 Au2 143.0(4) . 2_665
N1 Ag2 Au2 107.0(4) 3_565 2_665
Au2 Ag2 Au2 60.17(6) . 2_665
N1 Ag2 Au2 143.0(4) 2_665 3_565
N1 Ag2 Au2 107.0(4) . 3_565
N1 Ag2 Au2 83.1(4) 3_565 3_565
Au2 Ag2 Au2 60.17(6) . 3_565
Au2 Ag2 Au2 60.17(6) 2_665 3_565
C110 P1 C130 109.5(12) . .
C110 P1 C120 104.5(12) . .
C130 P1 C120 100.4(8) . .
C110 P1 Au2 113.3(9) . .
C130 P1 Au2 110.3(10) . .
C120 P1 Au2 117.8(7) . .
C230 P2 C210 106.4(7) . .
C230 P2 C220 103.3(9) . .
C210 P2 C220 105.2(10) . .
C230 P2 Au1 111.3(7) . .
C210 P2 Au1 113.1(5) . .
C220 P2 Au1 116.6(9) . .
F2 B1 F3 111.4(15) . .
F2 B1 F4 111.1(16) . .
F3 B1 F4 112.1(16) . .
F2 B1 F1 108.8(15) . .
F3 B1 F1 106.6(15) . .
F4 B1 F1 106.5(15) . .
F6 B2 F5 109.1(10) . 2_665
F6 B2 F5 109.1(10) . .
F5 B2 F5 109.9(10) 2_665 .
F6 B2 F5 109.1(10) . 3_565
F5 B2 F5 109.9(10) 2_665 3_565
F5 B2 F5 109.9(10) . 3_565
Au1 C100 Au1 84.7(11) . 2_665
Au1 C100 Au1 84.7(11) . 3_565
Au1 C100 Au1 84.7(11) 2_665 3_565
Au1 C100 Au2 78.59(4) . .
Au1 C100 Au2 140.32(5) 2_665 .
Au1 C100 Au2 128.49(5) 3_565 .
Au1 C100 Au2 128.49(5) . 2_665
Au1 C100 Au2 78.59(4) 2_665 2_665
Au1 C100 Au2 140.32(5) 3_565 2_665
Au2 C100 Au2 84.2(11) . 2_665
Au1 C100 Au2 140.32(5) . 3_565
Au1 C100 Au2 128.49(5) 2_665 3_565
Au1 C100 Au2 78.59(4) 3_565 3_565
Au2 C100 Au2 84.2(11) . 3_565
Au2 C100 Au2 84.2(11) 2_665 3_565
C111 C110 C115 122(3) . .
C111 C110 P1 118(3) . .
C115 C110 P1 119.7(18) . .
C110 C111 C112 120(3) . .
C113 C112 C111 121(3) . .
C112 C113 C114 119(3) . .
C115 C114 C113 120(3) . .
C110 C115 C114 118(2) . .
C125 C120 C121 120.2(17) . .
C125 C120 P1 124.7(19) . .
C121 C120 P1 115.1(6) . .
C122 C121 C120 120.9(16) . .
C121 C122 C123 119(3) . .
C124 C123 C122 119(3) . .
C125 C124 C123 120(3) . .
C120 C125 C124 121(3) . .
N1 C130 C131 121(2) . .
N1 C130 P1 116.0(19) . .
C131 C130 P1 123(2) . .
C132 C131 C130 116(3) . .
C133 C132 C131 125(3) . .
C132 C133 C135 125(3) . .
C132 C133 C134 115(2) . .
C135 C133 C134 120(3) . .
N1 C134 C133 126(3) . .
N3 C135 C133 123(3) . .
N3 C141 C140 123(2) . .
N3 C141 C142 115.9(14) . .
C140 C141 C142 114.9(17) . .
C143 C142 C147 120.0 . .
C143 C142 C141 111.1 . .
C147 C142 C141 128.8 . .
C142 C143 C144 120.0 . .
C143 C144 C145 120.0 . .
C146 C145 C144 120.0 . .
C147 C146 C145 120.0 . .
C146 C147 C142 120.0 . .
C211 C210 C215 120.6(16) . .
C211 C210 P2 122.4(5) . .
C215 C210 P2 116.4(17) . .
C210 C211 C212 119.2(15) . .
C213 C212 C211 121(3) . .
C212 C213 C214 118(3) . .
C215 C214 C213 126(3) . .
C214 C215 C210 116(3) . .
C225 C220 C221 123(3) . .
C225 C220 P2 124(2) . .
C221 C220 P2 112.0(19) . .
C220 C221 C222 116(3) . .
C223 C222 C221 116(3) . .
C224 C223 C222 124(4) . .
C225 C224 C223 117(3) . .
C224 C225 C220 123(3) . .
C231 C230 N2 120.0 . .
C231 C230 P2 127.0(8) . .
N2 C230 P2 112.5(8) . .
C230 C231 C232 120.0 . .
C233 C232 C231 120.0 . .
C234 C233 C232 120.0 . .
C234 C233 C235 118.1(18) . .
C232 C233 C235 121.6(17) . .
C233 C234 N2 120.0 . .
N4 C235 C233 124(3) . .
C240 C241 C242 118(3) . .
C240 C241 N4 111(3) . .
C242 C241 N4 111(2) . .
C243 C242 C247 121(3) . .
C243 C242 C241 120(3) . .
C247 C242 C241 119(3) . .
C244 C243 C242 119(4) . .
C243 C244 C245 119(4) . .
C244 C245 C246 123(3) . .
C247 C246 C245 118(3) . .
C246 C247 C242 119(3) . .
C134 N1 C130 117(2) . .
C134 N1 Ag2 117.1(19) . .
C130 N1 Ag2 125.8(14) . .
C234 N2 C230 120.0 . .
C234 N2 Ag1 114.0(7) . .
C230 N2 Ag1 124.6(6) . .
C135 N3 C141 126(3) . .
C235 N4 C241 123(3) . .

loop_
_geom_bond_atom_site_label_1
_geom_bond_atom_site_label_2
_geom_bond_distance
_geom_bond_site_symmetry_2
Au1 C100 2.15(2) .
Au1 P2 2.261(7) .
Au1 Au2 2.7411(10) .
Au1 Ag1 2.876(2) .
Au1 Au1 2.901(2) 2_665
Au1 Au1 2.901(2) 3_565
Au2 C100 2.18(2) .
Au2 P1 2.264(7) .
Au2 Ag2 2.908(2) .
Au2 Au2 2.915(2) 3_565
Au2 Au2 2.915(2) 2_665
Ag1 N2 2.325(11) .
Ag1 N2 2.32(2) 2_665
Ag1 N2 2.32(3) 3_565
Ag1 Au1 2.876(2) 2_665
Ag1 Au1 2.876(2) 3_565
Ag2 N1 2.34(2) 2_665
Ag2 N1 2.34(2) .
Ag2 N1 2.34(2) 3_565
Ag2 Au2 2.908(2) 2_665
Ag2 Au2 2.908(2) 3_565
P1 C110 1.81(3) .
P1 C130 1.81(2) .
P1 C120 1.853(18) .
P2 C230 1.794(13) .
P2 C210 1.808(15) .
P2 C220 1.86(2) .
B1 F2 1.357(17) .
B1 F3 1.363(17) .
B1 F4 1.371(17) .
B1 F1 1.397(18) .
B2 F6 1.365(18) .
B2 F5 1.371(8) 2_665
B2 F5 1.371(8) .
B2 F5 1.371(8) 3_565
C100 Au1 2.15(2) 2_665
C100 Au1 2.15(2) 3_565
C100 Au2 2.18(2) 2_665
C100 Au2 2.18(2) 3_565
C110 C111 1.38(4) .
C110 C115 1.39(4) .
C111 C112 1.39(4) .
C112 C113 1.37(4) .
C113 C114 1.44(4) .
C114 C115 1.44(4) .
C120 C125 1.34(3) .
C120 C121 1.3901 .
C121 C122 1.34(4) .
C122 C123 1.41(4) .
C123 C124 1.38(5) .
C124 C125 1.37(4) .
C130 N1 1.36(3) .
C130 C131 1.46(4) .
C131 C132 1.38(4) .
C132 C133 1.29(4) .
C133 C135 1.42(3) .
C133 C134 1.44(4) .
C134 N1 1.32(3) .
C135 N3 1.27(4) .
C140 C141 1.41(4) .
C141 N3 1.36(2) .
C141 C142 1.5300 .
C142 C143 1.3899 .
C142 C147 1.3902 .
C143 C144 1.3901 .
C144 C145 1.3902 .
C145 C146 1.3900 .
C146 C147 1.3896 .
C210 C211 1.4054 .
C210 C215 1.44(3) .
C211 C212 1.41(4) .
C212 C213 1.36(4) .
C213 C214 1.42(5) .
C214 C215 1.32(4) .
C220 C225 1.35(3) .
C220 C221 1.37(4) .
C221 C222 1.46(5) .
C222 C223 1.43(5) .
C223 C224 1.36(6) .
C224 C225 1.33(5) .
C230 C231 1.3900 .
C230 N2 1.3900 .
C231 C232 1.3900 .
C232 C233 1.3900 .
C233 C234 1.3900 .
C233 C235 1.40(3) .
C234 N2 1.3900 .
C235 N4 1.24(4) .
C240 C241 1.43(5) .
C241 C242 1.48(5) .
C241 N4 1.54(3) .
C242 C243 1.40(5) .
C242 C247 1.43(5) .
C243 C244 1.36(5) .
C244 C245 1.37(5) .
C245 C246 1.40(5) .
C246 C247 1.35(4) .
